data_2217713
loop_
_publ_author_name
'Ruth, Kai'
'Morawitz, Thorsten'
'Lerner, Hans-Wolfram'
'Bolte, Michael'

_publ_section_title
;
 \m-Hydroxido-bis[(2,2'-bipyridine)tricarbonylrhenium(I)] perrhenate
;
_journal_coeditor_code AT2546
_journal_issue 3
_journal_name_full 'Acta Crystallographica Section E'
_journal_page_first m496
_journal_paper_doi 10.1107/S160053680800490X
_journal_volume 64
_journal_year 2008
_chemical_formula_iupac '[Re2 (O H) (C10 H8 N2)2 (C O)6] [Re O4]'
_chemical_formula_moiety 'C26 H17 N4 O7 Re2 +, O4 Re -'
_chemical_formula_sum 'C26 H17 N4 O11 Re3'
_chemical_formula_weight 1120.04
_chemical_name_systematic
;
\m-Hydroxido-bis[(2,2'-bipyridine)tricarbonylrhenium(I)] perrhenate
;
_space_group_IT_number 2
_symmetry_cell_setting triclinic
_symmetry_space_group_name_Hall '-P 1'
_symmetry_space_group_name_H-M 'P -1'
_atom_sites_solution_hydrogens geom
_atom_sites_solution_primary direct
_atom_sites_solution_secondary difmap
_audit_creation_method SHELXL-97
_cell_angle_alpha 96.488(7)
_cell_angle_beta 94.768(7)
_cell_angle_gamma 104.038(6)
_cell_formula_units_Z 2
_cell_length_a 9.0304(7)
_cell_length_b 11.0506(9)
_cell_length_c 15.5152(13)
_cell_measurement_reflns_used 19460
_cell_measurement_temperature 173(2)
_cell_measurement_theta_max 25.6
_cell_measurement_theta_min 3.8
_cell_volume 1482.6(2)
_computing_cell_refinement 'X-Area (Stoe & Cie, 2001)'
_computing_data_collection 'X-Area (Stoe & Cie, 2001)'
_computing_data_reduction 'X-Area (Stoe & Cie, 2001)'
_computing_molecular_graphics 'XP in SHELXTL-Plus (Sheldrick, 2008)'
_computing_publication_material 'SHELXL97 (Sheldrick, 2008)'
_computing_structure_refinement 'SHELXL97 (Sheldrick, 2008)'
_computing_structure_solution 'SHELXS97 (Sheldrick, 2008)'
_diffrn_ambient_temperature 173(2)
_diffrn_measured_fraction_theta_full 0.997
_diffrn_measured_fraction_theta_max 0.991
_diffrn_measurement_device_type 'Stoe IPDSII two-circle'
_diffrn_measurement_method \w
_diffrn_radiation_monochromator graphite
_diffrn_radiation_source 'fine-focus sealed tube'
_diffrn_radiation_type MoK\a
_diffrn_radiation_wavelength 0.71073
_diffrn_reflns_av_R_equivalents 0.0896
_diffrn_reflns_av_sigmaI/netI 0.0784
_diffrn_reflns_limit_h_max 10
_diffrn_reflns_limit_h_min -10
_diffrn_reflns_limit_k_max 13
_diffrn_reflns_limit_k_min -13
_diffrn_reflns_limit_l_max 18
_diffrn_reflns_limit_l_min -18
_diffrn_reflns_number 21159
_diffrn_reflns_theta_full 25.00
_diffrn_reflns_theta_max 25.65
_diffrn_reflns_theta_min 3.73
_diffrn_standards_number 0
_exptl_absorpt_coefficient_mu 12.282
_exptl_absorpt_correction_T_max 0.1882
_exptl_absorpt_correction_T_min 0.1425
_exptl_absorpt_correction_type multi-scan
_exptl_absorpt_process_details '(MULABS; Spek, 2003; Blessing, 1995)'
_exptl_crystal_colour orange
_exptl_crystal_density_diffrn 2.509
_exptl_crystal_density_method 'not measured'
_exptl_crystal_description block
_exptl_crystal_F_000 1028
_exptl_crystal_size_max 0.16
_exptl_crystal_size_mid 0.15
_exptl_crystal_size_min 0.14
_refine_diff_density_max 4.565
_refine_diff_density_min -5.650
_refine_ls_extinction_coef 0.0058(8)
_refine_ls_extinction_expression Fc^*^=kFc[1+0.001xFc^2^\l^3^/sin(2\q)]^-1/4^
_refine_ls_extinction_method 'SHELXL97 (Sheldrick, 2008)'
_refine_ls_goodness_of_fit_ref 1.051
_refine_ls_hydrogen_treatment constr
_refine_ls_matrix_type full
_refine_ls_number_parameters 398
_refine_ls_number_reflns 5550
_refine_ls_number_restraints 0
_refine_ls_restrained_S_all 1.051
_refine_ls_R_factor_all 0.1028
_refine_ls_R_factor_gt 0.0920
_refine_ls_shift/su_max 0.000
_refine_ls_shift/su_mean 0.000
_refine_ls_structure_factor_coef Fsqd
_refine_ls_weighting_details 'calc w=1/[\s^2^(Fo^2^)+(0.1565P)^2^+50.8834P] where P=(Fo^2^+2Fc^2^)/3'
_refine_ls_weighting_scheme calc
_refine_ls_wR_factor_gt 0.2506
_refine_ls_wR_factor_ref 0.2618
_reflns_number_gt 4782
_reflns_number_total 5550
_reflns_threshold_expression I>2\s(I)
_cod_data_source_file at2546.cif
_cod_data_source_block I
_cod_database_code 2217713
_cod_database_fobs_code 2217713

loop_
_symmetry_equiv_pos_as_xyz
'x, y, z'
'-x, -y, -z'

loop_
_atom_site_type_symbol
_atom_site_label
_atom_site_fract_x
_atom_site_fract_y
_atom_site_fract_z
_atom_site_U_iso_or_equiv
_atom_site_adp_type
_atom_site_calc_flag
_atom_site_refinement_flags
_atom_site_occupancy
Re Re1 0.76687(9) 0.89450(8) 0.70601(5) 0.0392(3) Uani d . 1
C C1 0.770(3) 1.024(3) 0.806(2) 0.057(7) Uani d . 1
O O1 0.771(3) 1.0983(16) 0.8628(12) 0.069(5) Uani d . 1
C C2 0.910(3) 1.022(3) 0.657(2) 0.062(7) Uani d . 1
O O2 1.004(2) 1.0976(19) 0.6342(15) 0.073(6) Uani d . 1
C C3 0.933(3) 0.858(2) 0.7703(14) 0.052(6) Uani d . 1
O O3 1.037(2) 0.839(2) 0.8152(13) 0.071(5) Uani d . 1
Re Re2 0.42562(9) 0.72867(7) 0.83203(5) 0.0352(3) Uani d . 1
C C4 0.419(3) 0.901(2) 0.8481(17) 0.052(6) Uani d . 1
O O4 0.413(3) 1.0039(17) 0.8637(16) 0.077(6) Uani d . 1
C C5 0.270(3) 0.706(2) 0.7326(16) 0.052(6) Uani d . 1
O O5 0.181(2) 0.689(3) 0.6702(13) 0.081(7) Uani d . 1
C C6 0.266(3) 0.705(2) 0.9084(13) 0.044(5) Uani d . 1
O O6 0.175(2) 0.6920(19) 0.9559(11) 0.061(5) Uani d . 1
O O7 0.6037(16) 0.7393(13) 0.7439(9) 0.038(3) Uani d . 1
H H7 0.6092 0.6704 0.7208 0.046 Uiso d R 1
N N11 0.441(2) 0.5359(17) 0.8331(12) 0.044(4) Uani d . 1
C C11 0.664(3) 0.626(2) 0.9353(15) 0.046(5) Uani d . 1
C C12 0.554(4) 0.515(2) 0.8855(18) 0.062(8) Uani d . 1
C C13 0.574(5) 0.394(3) 0.891(2) 0.093(14) Uani d . 1
H H13 0.6594 0.3841 0.9270 0.111 Uiso calc R 1
C C14 0.475(3) 0.290(3) 0.845(2) 0.093(6) Uani d DU 1
H H14 0.4887 0.2082 0.8462 0.112 Uiso calc R 1
C C15 0.349(4) 0.313(2) 0.796(2) 0.093(6) Uani d DU 1
H H15 0.2705 0.2424 0.7682 0.112 Uiso calc R 1
C C16 0.333(5) 0.4335(19) 0.786(2) 0.093(6) Uani d DU 1
H H16 0.2511 0.4449 0.7476 0.111 Uiso calc R 1
N N21 0.620(2) 0.7420(17) 0.9301(11) 0.040(4) Uani d . 1
C C23 0.801(4) 0.630(4) 0.9854(18) 0.083(11) Uani d . 1
H H23 0.8352 0.5555 0.9873 0.100 Uiso calc R 1
C C24 0.883(4) 0.739(4) 1.031(2) 0.079(10) Uani d . 1
H H24 0.9750 0.7386 1.0654 0.095 Uiso calc R 1
C C25 0.846(3) 0.850(5) 1.0319(17) 0.094(14) Uani d . 1
H H25 0.9072 0.9244 1.0663 0.113 Uiso calc R 1
C C26 0.701(3) 0.849(2) 0.9750(16) 0.053(6) Uani d . 1
H H26 0.6697 0.9247 0.9717 0.063 Uiso calc R 1
N N31 0.728(2) 0.755(2) 0.5863(14) 0.051(5) Uani d . 1
C C32 0.602(3) 0.747(2) 0.5346(13) 0.050(6) Uani d . 1
C C33 0.560(4) 0.651(3) 0.4601(17) 0.064(7) Uani d . 1
H H33 0.4649 0.6393 0.4249 0.077 Uiso calc R 1
C C34 0.656(4) 0.577(4) 0.4399(18) 0.087(12) Uani d . 1
H H34 0.6272 0.5122 0.3915 0.104 Uiso calc R 1
C C35 0.795(5) 0.597(3) 0.490(2) 0.083(9) Uani d . 1
H H35 0.8670 0.5513 0.4741 0.100 Uiso calc R 1
C C36 0.828(4) 0.687(3) 0.5675(17) 0.059(7) Uani d . 1
H H36 0.9202 0.6991 0.6050 0.071 Uiso calc R 1
N N41 0.565(2) 0.9191(17) 0.6320(11) 0.040(4) Uani d . 1
C C42 0.501(2) 0.826(2) 0.5597(13) 0.043(5) Uani d . 1
C C43 0.365(4) 0.827(3) 0.513(2) 0.071(8) Uani d . 1
H H43 0.3297 0.7712 0.4605 0.085 Uiso calc R 1
C C44 0.277(3) 0.911(3) 0.5419(16) 0.057(6) Uani d . 1
H H44 0.1766 0.9049 0.5152 0.068 Uiso calc R 1
C C45 0.349(3) 1.003(3) 0.6129(17) 0.056(6) Uani d . 1
H H45 0.2990 1.0663 0.6312 0.067 Uiso calc R 1
C C46 0.484(3) 1.005(2) 0.6555(16) 0.047(5) Uani d . 1
H H46 0.5257 1.0682 0.7039 0.056 Uiso calc R 1
Re Re3 0.84808(14) 0.42214(11) 0.72586(9) 0.0663(4) Uani d . 1
O O31 0.757(3) 0.5413(19) 0.7321(13) 0.070(5) Uani d . 1
O O32 0.705(3) 0.286(2) 0.7035(13) 0.092(8) Uani d . 1
O O33 0.930(4) 0.422(3) 0.831(2) 0.126(12) Uani d . 1
O O34 0.922(6) 0.429(3) 0.639(2) 0.157(17) Uani d . 1

loop_
_atom_site_aniso_label
_atom_site_aniso_U_11
_atom_site_aniso_U_22
_atom_site_aniso_U_33
_atom_site_aniso_U_12
_atom_site_aniso_U_13
_atom_site_aniso_U_23
Re1 0.0339(5) 0.0455(5) 0.0412(5) 0.0145(3) 0.0033(3) 0.0087(3)
C1 0.042(12) 0.061(15) 0.080(19) 0.022(11) 0.010(11) 0.038(14)
O1 0.117(17) 0.035(8) 0.046(10) 0.010(9) 0.009(10) -0.014(7)
C2 0.037(12) 0.060(15) 0.09(2) 0.005(11) 0.005(12) 0.017(14)
O2 0.063(12) 0.063(11) 0.087(14) -0.007(9) 0.009(10) 0.035(10)
C3 0.062(14) 0.065(15) 0.029(10) 0.026(12) 0.012(10) -0.014(10)
O3 0.057(11) 0.098(15) 0.066(12) 0.047(11) -0.013(9) 0.005(10)
Re2 0.0400(5) 0.0361(5) 0.0358(5) 0.0188(3) 0.0109(3) 0.0060(3)
C4 0.057(14) 0.055(14) 0.057(14) 0.031(11) 0.027(11) 0.012(11)
O4 0.091(14) 0.045(10) 0.116(18) 0.041(10) 0.056(13) 0.023(10)
C5 0.061(14) 0.055(13) 0.050(13) 0.018(11) 0.031(12) 0.025(11)
O5 0.052(10) 0.14(2) 0.051(11) 0.011(11) -0.008(9) 0.047(12)
C6 0.059(13) 0.054(12) 0.034(10) 0.039(11) 0.007(9) 0.017(9)
O6 0.069(11) 0.080(12) 0.048(10) 0.027(9) 0.032(9) 0.025(9)
O7 0.042(7) 0.032(7) 0.044(8) 0.014(6) 0.012(6) 0.005(6)
N11 0.047(10) 0.041(9) 0.047(10) 0.008(8) 0.016(8) 0.012(8)
C11 0.043(11) 0.061(13) 0.045(12) 0.027(10) 0.009(9) 0.015(10)
C12 0.10(2) 0.050(13) 0.058(15) 0.045(14) 0.051(15) 0.025(12)
C13 0.18(4) 0.09(2) 0.066(18) 0.10(3) 0.08(2) 0.053(17)
C14 0.144(16) 0.030(7) 0.103(14) 0.003(9) 0.071(12) -0.001(8)
C15 0.144(16) 0.030(7) 0.103(14) 0.003(9) 0.071(12) -0.001(8)
C16 0.144(16) 0.030(7) 0.103(14) 0.003(9) 0.071(12) -0.001(8)
N21 0.041(9) 0.045(9) 0.031(8) 0.008(7) 0.013(7) 0.003(7)
C23 0.08(2) 0.15(3) 0.041(14) 0.07(2) 0.011(14) 0.004(18)
C24 0.059(17) 0.13(3) 0.065(19) 0.05(2) 0.036(15) 0.01(2)
C25 0.041(14) 0.18(4) 0.034(13) -0.006(19) -0.008(11) -0.025(18)
C26 0.051(13) 0.045(12) 0.052(13) -0.002(10) 0.006(10) -0.008(10)
N31 0.042(10) 0.058(12) 0.058(12) 0.016(9) 0.011(9) 0.018(9)
C32 0.060(14) 0.062(14) 0.019(9) 0.000(11) 0.000(9) 0.007(9)
C33 0.081(18) 0.067(16) 0.046(14) 0.032(14) 0.013(12) -0.017(12)
C34 0.12(3) 0.12(3) 0.037(14) 0.08(3) 0.024(17) -0.007(16)
C35 0.10(3) 0.08(2) 0.08(2) 0.035(19) 0.04(2) 0.016(17)
C36 0.086(18) 0.062(15) 0.051(14) 0.051(14) 0.025(13) 0.014(11)
N41 0.046(9) 0.049(10) 0.036(9) 0.029(8) 0.015(7) 0.010(7)
C42 0.042(11) 0.054(12) 0.026(9) 0.000(9) 0.001(8) 0.002(9)
C43 0.064(17) 0.08(2) 0.067(18) 0.011(15) 0.010(14) 0.017(15)
C44 0.033(11) 0.10(2) 0.043(12) 0.029(12) 0.005(9) 0.012(13)
C45 0.064(15) 0.069(16) 0.052(14) 0.036(13) 0.014(11) 0.030(12)
C46 0.048(12) 0.050(12) 0.049(13) 0.022(10) 0.014(10) 0.008(10)
Re3 0.0648(7) 0.0588(7) 0.0775(9) 0.0190(5) 0.0181(6) 0.0039(6)
O31 0.095(14) 0.065(11) 0.068(12) 0.045(11) 0.037(11) 0.016(9)
O32 0.109(18) 0.091(16) 0.048(11) -0.020(13) 0.006(11) -0.008(10)
O33 0.17(3) 0.11(2) 0.11(2) 0.08(2) -0.03(2) -0.008(17)
O34 0.27(5) 0.087(19) 0.15(3) 0.06(2) 0.13(3) 0.027(19)

loop_
_atom_type_symbol
_atom_type_description
_atom_type_scat_dispersion_real
_atom_type_scat_dispersion_imag
_atom_type_scat_source
C C 0.0033 0.0016 'International Tables Vol C Tables 4.2.6.8 and 6.1.1.4'
H H 0.0000 0.0000 'International Tables Vol C Tables 4.2.6.8 and 6.1.1.4'
N N 0.0061 0.0033 'International Tables Vol C Tables 4.2.6.8 and 6.1.1.4'
O O 0.0106 0.0060 'International Tables Vol C Tables 4.2.6.8 and 6.1.1.4'
Re Re -1.0185 7.2310 'International Tables Vol C Tables 4.2.6.8 and 6.1.1.4'

loop_
_geom_angle_atom_site_label_1
_geom_angle_atom_site_label_2
_geom_angle_atom_site_label_3
_geom_angle
C3 Re1 C2 89.7(12)
C3 Re1 C1 86.7(9)
C2 Re1 C1 88.0(12)
C3 Re1 O7 92.6(9)
C2 Re1 O7 172.7(10)
C1 Re1 O7 99.1(8)
C3 Re1 N41 174.9(10)
C2 Re1 N41 94.8(9)
C1 Re1 N41 95.9(8)
O7 Re1 N41 82.7(6)
C3 Re1 N31 102.1(8)
C2 Re1 N31 93.7(11)
C1 Re1 N31 171.1(8)
O7 Re1 N31 79.1(6)
N41 Re1 N31 75.2(7)
O1 C1 Re1 179(2)
O2 C2 Re1 174(3)
O3 C3 Re1 176.5(18)
C4 Re2 C6 84.8(9)
C4 Re2 C5 86.5(11)
C6 Re2 C5 89.6(9)
C4 Re2 N11 172.1(9)
C6 Re2 N11 91.2(8)
C5 Re2 N11 100.3(9)
C4 Re2 O7 99.7(8)
C6 Re2 O7 175.5(7)
C5 Re2 O7 90.3(7)
N11 Re2 O7 84.4(6)
C4 Re2 N21 98.5(9)
C6 Re2 N21 97.7(7)
C5 Re2 N21 171.5(8)
N11 Re2 N21 75.3(7)
O7 Re2 N21 82.2(6)
O4 C4 Re2 175(2)
O5 C5 Re2 176(2)
O6 C6 Re2 178(2)
Re1 O7 Re2 132.8(6)
Re1 O7 H7 113.6
Re2 O7 H7 113.6
C12 N11 C16 119(2)
C12 N11 Re2 118.4(16)
C16 N11 Re2 122.6(18)
C23 C11 N21 119(3)
C23 C11 C12 128(3)
N21 C11 C12 113.7(19)
N11 C12 C13 123(3)
N11 C12 C11 117(2)
C13 C12 C11 120(3)
C14 C13 C12 121(4)
C14 C13 H13 119.4
C12 C13 H13 119.4
C13 C14 C15 115(3)
C13 C14 H14 122.3
C15 C14 H14 122.3
C14 C15 C16 124(3)
C14 C15 H15 118.1
C16 C15 H15 118.1
N11 C16 C15 118(3)
N11 C16 H16 121.2
C15 C16 H16 121.2
C26 N21 C11 122(2)
C26 N21 Re2 123.2(17)
C11 N21 Re2 114.8(14)
C24 C23 C11 120(3)
C24 C23 H23 120.2
C11 C23 H23 120.2
C23 C24 C25 125(3)
C23 C24 H24 117.5
C25 C24 H24 117.5
C24 C25 C26 117(3)
C24 C25 H25 121.7
C26 C25 H25 121.7
N21 C26 C25 119(3)
N21 C26 H26 120.7
C25 C26 H26 120.7
C32 N31 C36 123(2)
C32 N31 Re1 114.8(17)
C36 N31 Re1 122.3(18)
N31 C32 C33 119(3)
N31 C32 C42 119(2)
C33 C32 C42 122(2)
C34 C33 C32 120(3)
C34 C33 H33 120.0
C32 C33 H33 120.0
C33 C34 C35 120(3)
C33 C34 H34 120.2
C35 C34 H34 120.2
C34 C35 C36 119(3)
C34 C35 H35 120.6
C36 C35 H35 120.6
N31 C36 C35 120(3)
N31 C36 H36 120.2
C35 C36 H36 120.2
C46 N41 C42 117.9(19)
C46 N41 Re1 125.9(15)
C42 N41 Re1 115.6(14)
C43 C42 N41 120(2)
C43 C42 C32 126(2)
N41 C42 C32 113.5(18)
C42 C43 C44 122(3)
C42 C43 H43 119.2
C44 C43 H43 119.2
C45 C44 C43 115(2)
C45 C44 H44 122.4
C43 C44 H44 122.4
C46 C45 C44 123(2)
C46 C45 H45 118.7
C44 C45 H45 118.7
C45 C46 N41 122(2)
C45 C46 H46 118.8
N41 C46 H46 118.8
O34 Re3 O32 102.9(18)
O34 Re3 O31 104.5(15)
O32 Re3 O31 105.8(13)
O34 Re3 O33 130(2)
O32 Re3 O33 105.1(15)
O31 Re3 O33 106.2(12)

loop_
_geom_bond_atom_site_label_1
_geom_bond_atom_site_label_2
_geom_bond_distance
Re1 C3 1.88(3)
Re1 C2 1.93(3)
Re1 C1 1.98(3)
Re1 O7 2.146(14)
Re1 N41 2.165(17)
Re1 N31 2.22(2)
C1 O1 1.13(3)
C2 O2 1.15(3)
C3 O3 1.20(3)
Re2 C4 1.91(2)
Re2 C6 1.93(2)
Re2 C5 1.95(3)
Re2 N11 2.171(18)
Re2 O7 2.185(14)
Re2 N21 2.190(18)
C4 O4 1.15(3)
C5 O5 1.17(3)
C6 O6 1.15(3)
O7 H7 0.8199
N11 C12 1.33(4)
N11 C16 1.39(4)
C11 C23 1.39(4)
C11 N21 1.44(3)
C11 C12 1.47(4)
C12 C13 1.40(3)
C13 C14 1.35(5)
C13 H13 0.9500
C14 C15 1.41(4)
C14 H14 0.9500
C15 C16 1.40(3)
C15 H15 0.9500
C16 H16 0.9500
N21 C26 1.32(3)
C23 C24 1.34(5)
C23 H23 0.9500
C24 C25 1.34(6)
C24 H24 0.9500
C25 C26 1.51(4)
C25 H25 0.9500
C26 H26 0.9500
N31 C32 1.32(3)
N31 C36 1.33(3)
C32 C33 1.43(3)
C32 C42 1.46(4)
C33 C34 1.36(4)
C33 H33 0.9500
C34 C35 1.38(5)
C34 H34 0.9500
C35 C36 1.43(4)
C35 H35 0.9500
C36 H36 0.9500
N41 C46 1.37(3)
N41 C42 1.41(3)
C42 C43 1.37(4)
C43 C44 1.41(4)
C43 H43 0.9500
C44 C45 1.41(4)
C44 H44 0.9500
C45 C46 1.33(4)
C45 H45 0.9500
C46 H46 0.9500
Re3 O34 1.56(3)
Re3 O32 1.71(2)
Re3 O31 1.710(18)
Re3 O33 1.73(3)

loop_
_geom_torsion_atom_site_label_1
_geom_torsion_atom_site_label_2
_geom_torsion_atom_site_label_3
_geom_torsion_atom_site_label_4
_geom_torsion
C3 Re1 C1 O1 -17E1(10)
C2 Re1 C1 O1 10E1(10)
O7 Re1 C1 O1 -8E1(10)
N41 Re1 C1 O1 1E1(10)
N31 Re1 C1 O1 0E1(10)
C3 Re1 C2 O2 -2E1(3)
C1 Re1 C2 O2 7E1(3)
O7 Re1 C2 O2 -13E1(3)
N41 Re1 C2 O2 16E1(3)
N31 Re1 C2 O2 -12E1(3)
C2 Re1 C3 O3 10E1(4)
C1 Re1 C3 O3 1E1(4)
O7 Re1 C3 O3 -9E1(4)
N41 Re1 C3 O3 -11E1(4)
N31 Re1 C3 O3 -16E1(4)
C6 Re2 C4 O4 4E1(3)
C5 Re2 C4 O4 13E1(3)
N11 Re2 C4 O4 -3E1(3)
O7 Re2 C4 O4 -15E1(3)
N21 Re2 C4 O4 -6E1(3)
C4 Re2 C5 O5 13E1(3)
C6 Re2 C5 O5 -14E1(3)
N11 Re2 C5 O5 -5E1(3)
O7 Re2 C5 O5 3E1(3)
N21 Re2 C5 O5 1E1(4)
C4 Re2 C6 O6 -9E1(6)
C5 Re2 C6 O6 -17E1(6)
N11 Re2 C6 O6 9E1(6)
O7 Re2 C6 O6 10E1(6)
N21 Re2 C6 O6 1E1(6)
C3 Re1 O7 Re2 108.3(10)
C2 Re1 O7 Re2 -143(7)
C1 Re1 O7 Re2 21.2(12)
N41 Re1 O7 Re2 -73.6(10)
N31 Re1 O7 Re2 -149.9(11)
C4 Re2 O7 Re1 13.1(12)
C6 Re2 O7 Re1 -173(9)
C5 Re2 O7 Re1 99.5(11)
N11 Re2 O7 Re1 -160.1(10)
N21 Re2 O7 Re1 -84.3(10)
C4 Re2 N11 C12 -40(7)
C6 Re2 N11 C12 -99.6(17)
C5 Re2 N11 C12 170.6(17)
O7 Re2 N11 C12 81.4(16)
N21 Re2 N11 C12 -2.0(16)
C4 Re2 N11 C16 136(6)
C6 Re2 N11 C16 76(2)
C5 Re2 N11 C16 -14(2)
O7 Re2 N11 C16 -102.9(19)
N21 Re2 N11 C16 174(2)
C16 N11 C12 C13 4(3)
Re2 N11 C12 C13 -179.8(18)
C16 N11 C12 C11 -179(2)
Re2 N11 C12 C11 -3(3)
C23 C11 C12 N11 -171(3)
N21 C11 C12 N11 9(3)
C23 C11 C12 C13 5(4)
N21 C11 C12 C13 -174(2)
N11 C12 C13 C14 -3(4)
C11 C12 C13 C14 -180(2)
C12 C13 C14 C15 -2(4)
C13 C14 C15 C16 7(5)
C12 N11 C16 C15 0(4)
Re2 N11 C16 C15 -176(2)
C14 C15 C16 N11 -6(5)
C23 C11 N21 C26 -4(3)
C12 C11 N21 C26 176(2)
C23 C11 N21 Re2 169.9(19)
C12 C11 N21 Re2 -11(2)
C4 Re2 N21 C26 -4.7(19)
C6 Re2 N21 C26 -90.6(18)
C5 Re2 N21 C26 121(5)
N11 Re2 N21 C26 -179.8(18)
O7 Re2 N21 C26 94.0(18)
C4 Re2 N21 C11 -178.0(15)
C6 Re2 N21 C11 96.1(15)
C5 Re2 N21 C11 -53(6)
N11 Re2 N21 C11 6.9(13)
O7 Re2 N21 C11 -79.3(14)
N21 C11 C23 C24 3(4)
C12 C11 C23 C24 -176(3)
C11 C23 C24 C25 -1(5)
C23 C24 C25 C26 -1(5)
C11 N21 C26 C25 1(3)
Re2 N21 C26 C25 -171.7(18)
C24 C25 C26 N21 1(4)
C3 Re1 N31 C32 170.4(17)
C2 Re1 N31 C32 -99.1(18)
C1 Re1 N31 C32 1(6)
O7 Re1 N31 C32 80.1(16)
N41 Re1 N31 C32 -5.1(16)
C3 Re1 N31 C36 -11(2)
C2 Re1 N31 C36 79(2)
C1 Re1 N31 C36 179(5)
O7 Re1 N31 C36 -102(2)
N41 Re1 N31 C36 173(2)
C36 N31 C32 C33 8(4)
Re1 N31 C32 C33 -174.1(19)
C36 N31 C32 C42 -179(2)
Re1 N31 C32 C42 -1(3)
N31 C32 C33 C34 -5(4)
C42 C32 C33 C34 -178(3)
C32 C33 C34 C35 -1(5)
C33 C34 C35 C36 6(5)
C32 N31 C36 C35 -3(4)
Re1 N31 C36 C35 179(2)
C34 C35 C36 N31 -4(5)
C3 Re1 N41 C46 123(8)
C2 Re1 N41 C46 -86(2)
C1 Re1 N41 C46 2.2(19)
O7 Re1 N41 C46 100.6(18)
N31 Re1 N41 C46 -178.8(19)
C3 Re1 N41 C42 -48(9)
C2 Re1 N41 C42 103.1(17)
C1 Re1 N41 C42 -168.5(15)
O7 Re1 N41 C42 -70.1(14)
N31 Re1 N41 C42 10.6(14)
C46 N41 C42 C43 3(3)
Re1 N41 C42 C43 174.5(19)
C46 N41 C42 C32 174.2(19)
Re1 N41 C42 C32 -14(2)
N31 C32 C42 C43 -179(2)
C33 C32 C42 C43 -7(4)
N31 C32 C42 N41 10(3)
C33 C32 C42 N41 -177(2)
N41 C42 C43 C44 -8(4)
C32 C42 C43 C44 -178(2)
C42 C43 C44 C45 9(4)
C43 C44 C45 C46 -6(4)
C44 C45 C46 N41 2(4)
C42 N41 C46 C45 0(3)
Re1 N41 C46 C45 -170.4(18)
